data_7115262
loop_
_publ_author_name
'Zheng Niu'
'Sheng Fang'
'Jian-Gong Ma'
'Xiao-Ping Zhang'
'Peng Cheng'

_publ_section_title
;
 Enhancement of adsorption selectivity for MOFs under mild activation and
 regeneration conditions
;
_journal_name_full Chem.Commun.
_journal_page_first 7797
_journal_paper_doi 10.1039/C4CC00426D
_journal_volume 50
_journal_year 2014
_chemical_formula_moiety '2(C42 H44 Eu2 Mn4 N6 O44), 28(H2 O)'
_chemical_formula_sum 'C84 H144 Eu4 Mn8 N12 O116'
_chemical_formula_weight 4225.41
_chemical_name_systematic
;
 ? 
;
_space_group_crystal_system monoclinic
_space_group_IT_number 14
_space_group_name_Hall '-P 2yn'
_space_group_name_H-M_alt 'P 1 21/n 1'
_symmetry_space_group_name_Hall '-P 2yn'
_symmetry_space_group_name_H-M 'P 1 21/n 1'
_atom_sites_solution_hydrogens geom
_atom_sites_solution_primary direct
_atom_sites_solution_secondary difmap
_audit_creation_date 2014-01-16
_audit_creation_method
;
Olex2 1.2
(compiled 2013.12.10 svn.r2850 for OlexSys, GUI svn.r4736)
;
_cell_angle_alpha 90.00
_cell_angle_beta 99.3878(15)
_cell_angle_gamma 90.00
_cell_formula_units_Z 1
_cell_length_a 8.98163(14)
_cell_length_b 24.4814(5)
_cell_length_c 17.3224(3)
_cell_measurement_reflns_used 9731
_cell_measurement_temperature 120
_cell_measurement_theta_max 29.2109
_cell_measurement_theta_min 2.4190
_cell_volume 3757.89(12)
_computing_cell_refinement
;
CrysAlisPro, Agilent Technologies,
Version 1.171.36.21 (release 14-08-2012 CrysAlis171 .NET)
;
_computing_data_collection
;
CrysAlisPro, Agilent Technologies,
Version 1.171.36.21 (release 14-08-2012 CrysAlis171 .NET)
;
_computing_data_reduction
;
CrysAlisPro, Agilent Technologies,
Version 1.171.36.21 (release 14-08-2012 CrysAlis171 .NET)
;
_computing_molecular_graphics 'Olex2 (Dolomanov et al., 2009)'
_computing_publication_material 'Olex2 (Dolomanov et al., 2009)'
_computing_structure_refinement 'XL (Sheldrick, 2008)'
_computing_structure_solution 'SHELXS-97 (Sheldrick, 1990)'
_diffrn_ambient_temperature 120
_diffrn_detector_area_resol_mean 16.2116
_diffrn_measured_fraction_theta_full 0.999
_diffrn_measured_fraction_theta_max 0.999
_diffrn_measurement_device_type 'SuperNova, Single source at offset), Eos'
_diffrn_measurement_method '\w scans'
_diffrn_orient_matrix_UB_11 0.0404125533
_diffrn_orient_matrix_UB_12 0.0196517847
_diffrn_orient_matrix_UB_13 -0.0181238786
_diffrn_orient_matrix_UB_21 -0.0013994184
_diffrn_orient_matrix_UB_22 0.0176354217
_diffrn_orient_matrix_UB_23 0.0326133492
_diffrn_orient_matrix_UB_31 0.0691020627
_diffrn_orient_matrix_UB_32 -0.0111539701
_diffrn_orient_matrix_UB_33 0.0196690596
_diffrn_radiation_monochromator graphite
_diffrn_radiation_type MoK\a
_diffrn_radiation_wavelength 0.71073
_diffrn_reflns_av_R_equivalents 0.0323
_diffrn_reflns_av_unetI/netI 0.0449
_diffrn_reflns_limit_h_max 10
_diffrn_reflns_limit_h_min -10
_diffrn_reflns_limit_k_max 25
_diffrn_reflns_limit_k_min -29
_diffrn_reflns_limit_l_max 20
_diffrn_reflns_limit_l_min -12
_diffrn_reflns_number 17243
_diffrn_reflns_theta_full 25.01
_diffrn_reflns_theta_max 25.01
_diffrn_reflns_theta_min 2.41
_diffrn_source 'Enhance (Mo) X-ray Source'
_exptl_absorpt_coefficient_mu 2.416
_exptl_absorpt_correction_T_max 1.00000
_exptl_absorpt_correction_T_min 0.83027
_exptl_absorpt_correction_type multi-scan
_exptl_absorpt_process_details
;
CrysAlisPro, Oxford Diffraction Ltd.,
Version 1.171.36.21
Empirical absorption correction using spherical harmonics,
 implemented in SCALE3 ABSPACK scaling algorithm.
;
_exptl_crystal_colour colourless
_exptl_crystal_density_diffrn 1.876
_exptl_crystal_density_method 'not measured'
_exptl_crystal_description rhomboidal
_exptl_crystal_F_000 2072
_exptl_crystal_size_max 0.5
_exptl_crystal_size_mid 0.3
_exptl_crystal_size_min 0.2
_refine_diff_density_max 1.591
_refine_diff_density_min -1.121
_refine_diff_density_rms 0.136
_refine_ls_extinction_method none
_refine_ls_goodness_of_fit_ref 1.095
_refine_ls_hydrogen_treatment mixed
_refine_ls_matrix_type full
_refine_ls_number_parameters 570
_refine_ls_number_reflns 6617
_refine_ls_number_restraints 64
_refine_ls_restrained_S_all 1.097
_refine_ls_R_factor_all 0.0526
_refine_ls_R_factor_gt 0.0420
_refine_ls_shift/su_max 0.001
_refine_ls_shift/su_mean 0.000
_refine_ls_structure_factor_coef Fsqd
_refine_ls_weighting_details 'calc w=1/[\s^2^(Fo^2^)+(0.0292P)^2^+28.9287P] where P=(Fo^2^+2Fc^2^)/3'
_refine_ls_weighting_scheme calc
_refine_ls_wR_factor_gt 0.0957
_refine_ls_wR_factor_ref 0.0984
_reflns_number_gt 5539
_reflns_number_total 6617
_reflns_threshold_expression >2sigma(I)
_cod_data_source_file c4cc00426d2.cif
_cod_data_source_block 1
_cod_original_cell_volume 3757.89(11)
_cod_database_code 7115262
_reflns_odcompleteness_completeness 99.81
_reflns_odcompleteness_iscentric 1
_reflns_odcompleteness_theta 26.32

loop_
_space_group_symop_id
_space_group_symop_operation_xyz
1 'x, y, z'
2 '-x+1/2, y+1/2, -z+1/2'
3 '-x, -y, -z'
4 'x-1/2, -y-1/2, z-1/2'

loop_
_atom_site_label
_atom_site_type_symbol
_atom_site_fract_x
_atom_site_fract_y
_atom_site_fract_z
_atom_site_U_iso_or_equiv
_atom_site_adp_type
_atom_site_occupancy
_atom_site_symmetry_multiplicity
_atom_site_calc_flag
_atom_site_refinement_flags_posn
_atom_site_refinement_flags_adp
O6AA O 0.7053(4) 0.05014(17) 0.4906(2) 0.0134(9) Uani 1 1 d . .
Eu1 Eu 1.03542(3) 0.184837(12) 0.569323(16) 0.00750(9) Uani 1 1 d . .
Mn2 Mn 1.49812(9) 0.08761(4) 0.41771(5) 0.0112(2) Uani 1 1 d . .
Mn3 Mn 0.51546(10) 0.33212(4) 0.50143(5) 0.0159(2) Uani 1 1 d . .
O100 O 0.8928(5) 0.17974(17) 0.6778(2) 0.0157(9) Uani 1 1 d . .
O O 0.8296(5) 0.24812(17) 0.5264(2) 0.0149(9) Uani 1 1 d . .
O0AA O 1.2627(5) 0.15837(17) 0.6598(2) 0.0151(9) Uani 1 1 d . .
O1AA O 1.1844(4) 0.13663(16) 0.4837(2) 0.0111(9) Uani 1 1 d . .
O2AA O 0.9649(5) 0.26895(18) 0.1963(2) 0.0177(10) Uani 1 1 d . .
H2AA H 0.8989 0.2923 0.1868 0.027 Uiso 1 1 calc GR .
O101 O 1.2099(4) 0.25662(17) 0.5449(2) 0.0157(9) Uani 1 1 d . .
O3AA O 0.7000(5) 0.30564(17) 0.4386(2) 0.0174(10) Uani 1 1 d . .
C6AA C 1.1615(6) 0.3040(2) 0.6577(3) 0.0113(13) Uani 1 1 d . .
O5BA O 1.1177(4) 0.39099(17) 0.8231(2) 0.0153(9) Uani 1 1 d . .
O4AA O 0.8250(4) 0.12844(17) 0.5163(2) 0.0136(9) Uani 1 1 d . .
O5AA O 1.2703(4) 0.12425(17) 0.3691(2) 0.0133(9) Uani 1 1 d . .
C0BA C 0.8903(6) 0.2492(2) 0.3973(3) 0.0122(13) Uani 1 1 d . .
N N 1.0525(5) 0.0869(2) 0.6098(3) 0.0105(10) Uani 1 1 d . .
C2BA C 1.1774(6) 0.0677(2) 0.6571(3) 0.0113(12) Uani 1 1 d . .
N0AA N 0.9864(5) 0.2095(2) 0.4235(3) 0.0097(10) Uani 1 1 d . .
O7AA O 1.0996(5) -0.07650(17) 0.6526(3) 0.0215(10) Uani 1 1 d . .
H7AA H 1.1891 -0.0846 0.6641 0.032 Uiso 1 1 calc GR .
O8AA O 1.5376(5) 0.16177(18) 0.4856(3) 0.0219(10) Uani 1 1 d D .
C7BA C 0.7988(6) 0.2700(2) 0.4578(3) 0.0113(12) Uani 1 1 d . .
C8BA C 1.1805(7) 0.3482(3) 0.7086(4) 0.0155(13) Uani 1 1 d . .
H8BA H 1.2448 0.3766 0.7002 0.019 Uiso 1 1 calc R .
O9AA O 1.4344(6) 0.0131(2) 0.3533(3) 0.0306(12) Uani 1 1 d D .
C0CA C 1.0731(6) 0.1889(2) 0.3736(3) 0.0095(12) Uani 1 1 d . .
N1AA N 1.0726(5) 0.2617(2) 0.6670(3) 0.0117(10) Uani 1 1 d . .
C3CA C 1.2403(6) 0.2989(2) 0.5869(3) 0.0110(12) Uani 1 1 d . .
C4CA C 0.9438(6) 0.0518(2) 0.5798(3) 0.0097(12) Uani 1 1 d . .
C5CA C 0.9537(6) -0.0028(2) 0.5951(3) 0.0128(13) Uani 1 1 d . .
H5CA H 0.8753 -0.0262 0.5753 0.015 Uiso 1 1 calc R .
C6CA C 1.0062(6) 0.3060(2) 0.7809(3) 0.0110(12) Uani 1 1 d . .
H6CA H 0.9492 0.3054 0.8211 0.013 Uiso 1 1 calc R .
C7CA C 0.9687(6) 0.2500(2) 0.2701(3) 0.0121(12) Uani 1 1 d . .
C9CA C 0.8758(6) 0.2709(3) 0.3214(3) 0.0142(13) Uani 1 1 d . .
H9CA H 0.8064 0.2985 0.3053 0.017 Uiso 1 1 calc R .
C0DA C 0.8992(6) 0.2136(2) 0.7342(3) 0.0118(12) Uani 1 1 d . .
C1DA C 0.8134(6) 0.0783(2) 0.5248(3) 0.0121(13) Uani 1 1 d . .
C2DA C 1.1840(6) 0.1466(2) 0.4106(3) 0.0120(13) Uani 1 1 d . .
C3DA C 1.0864(6) -0.0229(2) 0.6419(4) 0.0142(13) Uani 1 1 d . .
C4DA C 1.1018(6) 0.3500(2) 0.7732(3) 0.0125(13) Uani 1 1 d . .
C5DA C 1.1981(6) 0.0137(3) 0.6748(4) 0.0151(13) Uani 1 1 d . .
H5DA H 1.2840 0.0016 0.7077 0.018 Uiso 1 1 calc R .
O0BA O 0.3990(5) 0.25868(18) 0.4439(2) 0.0163(9) Uani 1 1 d D .
O1BA O 1.3926(5) 0.05683(17) 0.5173(3) 0.0167(9) Uani 1 1 d D .
O6BA O 1.3289(4) 0.33557(17) 0.5726(2) 0.0159(9) Uani 1 1 d . .
O2BA O 0.6323(5) 0.29015(19) 0.6059(3) 0.0213(10) Uani 1 1 d D .
O7BA O 0.8326(5) 0.20864(18) 0.7924(2) 0.0166(9) Uani 1 1 d . .
O3BA O 0.3852(6) 0.3754(2) 0.4026(3) 0.0401(14) Uani 1 1 d D .
C2EA C 1.0672(6) 0.2075(2) 0.2973(3) 0.0125(12) Uani 1 1 d . .
H2EA H 1.1283 0.1919 0.2648 0.015 Uiso 1 1 calc R .
C3EA C 0.9973(6) 0.2632(2) 0.7282(3) 0.0118(12) Uani 1 1 d . .
O4BA O 0.6046(8) 0.4068(3) 0.5461(4) 0.0518(16) Uani 1 1 d D .
O4CA O 1.4129(5) 0.09773(19) 0.7313(3) 0.0270(11) Uani 1 1 d . .
C0AA C 1.2959(7) 0.1101(3) 0.6861(3) 0.0142(13) Uani 1 1 d . .
H8AA H 1.6299(17) 0.1711(15) 0.498(4) 0.021 Uiso 1 1 d DR .
H8AB H 1.489(5) 0.1900(9) 0.468(3) 0.021 Uiso 1 1 d DR .
H9AA H 1.451(7) -0.0173(8) 0.3770(17) 0.021 Uiso 1 1 d DR .
H9AB H 1.456(7) 0.0102(14) 0.3075(15) 0.021 Uiso 1 1 d DR .
H0BA H 0.325(4) 0.251(2) 0.467(2) 0.021 Uiso 1 1 d DR .
H0BB H 0.365(5) 0.266(2) 0.3964(12) 0.021 Uiso 1 1 d DR .
H1BA H 1.363(6) 0.0241(8) 0.512(3) 0.021 Uiso 1 1 d DR .
H1BB H 1.322(4) 0.0770(13) 0.528(3) 0.021 Uiso 1 1 d DR .
H2BA H 0.574(3) 0.2690(17) 0.626(3) 0.021 Uiso 1 1 d DR .
H2BB H 0.707(4) 0.2715(18) 0.595(3) 0.021 Uiso 1 1 d DR .
H3BA H 0.330(6) 0.3595(11) 0.365(2) 0.021 Uiso 1 1 d DR .
H3BB H 0.360(6) 0.4086(9) 0.406(2) 0.021 Uiso 1 1 d DR .
H4BA H 0.629(6) 0.4269(19) 0.5101(18) 0.021 Uiso 1 1 d DR .
H4BB H 0.683(4) 0.4018(18) 0.580(3) 0.021 Uiso 1 1 d DR .
O1 O 1.2877(6) -0.0906(2) 0.3031(4) 0.0433(14) Uani 1 1 d . .
H1A H 1.3783 -0.0970 0.3242 0.065 Uiso 1 1 d G .
H1B H 1.2327 -0.1178 0.3100 0.065 Uiso 1 1 d G .
O2 O 0.4046(9) 0.4694(3) 0.3089(5) 0.072(2) Uani 1 1 d . .
H2A H 0.3164 0.4745 0.3193 0.108 Uiso 1 1 d G .
H2B H 0.4277 0.4954 0.2807 0.108 Uiso 1 1 d G .
O3 O 0.7197(11) 0.4252(4) 0.7085(5) 0.068(3) Uani 0.75 1 d . .
O4 O 1.1729(11) 0.4335(4) 0.5398(6) 0.070(3) Uani 0.75 1 d . U
O5 O 0.6902(12) 0.4705(4) 0.4226(7) 0.087(3) Uani 0.75 1 d . .
O6 O 1.4755(15) 0.0668(6) 0.8946(7) 0.104(4) Uani 0.75 1 d . U
O7 O 1.4661(13) 0.0249(5) 0.1767(7) 0.094(3) Uani 0.75 1 d . U
O8 O 1.211(3) 0.4768(12) 0.5982(18) 0.070(3) Uani 0.25 1 d . U
O9 O 0.521(4) 0.4977(14) 0.461(2) 0.087(3) Uani 0.25 1 d . .
O10 O 0.484(3) 0.4407(12) 0.6870(16) 0.068(3) Uani 0.25 1 d . .
O11 O 1.347(4) 0.0883(17) 0.894(2) 0.104(4) Uani 0.25 1 d . U
O12 O 1.427(4) 0.0557(15) 0.112(2) 0.094(3) Uani 0.25 1 d . U

loop_
_atom_site_aniso_label
_atom_site_aniso_U_11
_atom_site_aniso_U_22
_atom_site_aniso_U_33
_atom_site_aniso_U_23
_atom_site_aniso_U_13
_atom_site_aniso_U_12
O6AA 0.0091(19) 0.012(2) 0.019(2) -0.0008(18) 0.0011(17) -0.0023(17)
Eu1 0.00816(14) 0.00645(15) 0.00841(14) -0.00015(13) 0.00293(10) -0.00093(12)
Mn2 0.0097(4) 0.0096(5) 0.0149(5) 0.0023(4) 0.0040(3) 0.0009(4)
Mn3 0.0154(5) 0.0165(5) 0.0174(5) 0.0000(4) 0.0073(4) 0.0030(4)
O100 0.021(2) 0.013(2) 0.015(2) -0.0055(19) 0.0094(17) -0.0063(19)
O 0.017(2) 0.014(2) 0.014(2) 0.0042(18) 0.0063(17) 0.0054(18)
O0AA 0.017(2) 0.014(2) 0.014(2) 0.0000(19) 0.0017(17) -0.0027(18)
O1AA 0.013(2) 0.010(2) 0.012(2) 0.0029(17) 0.0041(16) 0.0025(17)
O2AA 0.023(2) 0.018(3) 0.013(2) 0.0038(19) 0.0057(18) 0.0117(19)
O101 0.016(2) 0.016(2) 0.018(2) -0.0044(19) 0.0094(18) -0.0039(18)
O3AA 0.020(2) 0.017(2) 0.018(2) 0.0049(19) 0.0102(18) 0.0084(19)
C6AA 0.012(3) 0.012(3) 0.011(3) -0.001(2) 0.005(2) -0.002(2)
O5BA 0.017(2) 0.012(2) 0.019(2) -0.0073(19) 0.0083(18) -0.0049(18)
O4AA 0.012(2) 0.008(2) 0.021(2) -0.0014(18) 0.0017(17) -0.0019(17)
O5AA 0.011(2) 0.014(2) 0.016(2) 0.0017(18) 0.0054(17) 0.0032(18)
C0BA 0.010(3) 0.011(3) 0.015(3) -0.002(3) 0.002(2) -0.003(2)
N 0.011(2) 0.012(3) 0.009(2) 0.000(2) 0.0045(19) -0.002(2)
C2BA 0.010(3) 0.013(3) 0.012(3) 0.000(2) 0.005(2) -0.001(2)
N0AA 0.005(2) 0.009(2) 0.015(3) 0.002(2) 0.0031(19) -0.001(2)
O7AA 0.013(2) 0.012(2) 0.038(3) 0.003(2) -0.001(2) 0.0006(18)
O8AA 0.011(2) 0.015(2) 0.037(3) -0.001(2) -0.004(2) 0.0012(19)
C7BA 0.008(3) 0.009(3) 0.018(3) 0.001(3) 0.005(2) -0.001(2)
C8BA 0.015(3) 0.011(3) 0.020(3) 0.001(3) 0.005(3) -0.004(3)
O9AA 0.032(3) 0.015(3) 0.044(3) -0.007(2) 0.004(2) 0.001(2)
C0CA 0.010(3) 0.010(3) 0.008(3) -0.002(2) 0.002(2) -0.001(2)
N1AA 0.013(2) 0.010(3) 0.013(2) -0.001(2) 0.005(2) 0.000(2)
C3CA 0.011(3) 0.008(3) 0.014(3) 0.005(2) 0.001(2) 0.002(2)
C4CA 0.007(3) 0.013(3) 0.010(3) 0.000(2) 0.004(2) 0.000(2)
C5CA 0.013(3) 0.010(3) 0.016(3) -0.002(3) 0.004(2) 0.000(2)
C6CA 0.013(3) 0.010(3) 0.013(3) 0.002(2) 0.009(2) 0.002(2)
C7CA 0.011(3) 0.011(3) 0.014(3) -0.004(3) 0.001(2) 0.000(2)
C9CA 0.012(3) 0.017(3) 0.014(3) -0.004(3) 0.002(2) 0.005(3)
C0DA 0.014(3) 0.010(3) 0.011(3) 0.000(3) 0.004(2) -0.002(2)
C1DA 0.015(3) 0.010(3) 0.012(3) -0.002(2) 0.002(2) -0.001(3)
C2DA 0.012(3) 0.008(3) 0.015(3) -0.001(3) 0.000(2) -0.002(2)
C3DA 0.013(3) 0.008(3) 0.023(3) 0.004(3) 0.005(3) 0.004(2)
C4DA 0.014(3) 0.012(3) 0.014(3) -0.001(3) 0.006(2) 0.004(2)
C5DA 0.010(3) 0.014(3) 0.021(3) 0.002(3) 0.003(2) 0.003(3)
O0BA 0.018(2) 0.016(2) 0.017(2) 0.0017(19) 0.0094(18) 0.0001(19)
O1BA 0.017(2) 0.011(2) 0.024(2) 0.0054(19) 0.0083(19) 0.0011(18)
O6BA 0.016(2) 0.011(2) 0.023(2) -0.0021(19) 0.0119(18) -0.0035(18)
O2BA 0.019(2) 0.027(3) 0.020(2) 0.004(2) 0.0107(19) 0.008(2)
O7BA 0.021(2) 0.016(2) 0.014(2) -0.0009(18) 0.0077(18) -0.0047(19)
O3BA 0.051(4) 0.029(3) 0.040(3) 0.007(3) 0.005(3) 0.014(3)
C2EA 0.008(3) 0.012(3) 0.019(3) 0.000(3) 0.005(2) 0.002(2)
C3EA 0.017(3) 0.008(3) 0.010(3) -0.004(2) 0.001(2) 0.000(2)
O4BA 0.076(5) 0.031(3) 0.048(4) -0.003(3) 0.009(3) -0.015(3)
O4CA 0.019(2) 0.020(3) 0.037(3) 0.008(2) -0.012(2) -0.004(2)
C0AA 0.017(3) 0.013(3) 0.013(3) 0.000(3) 0.004(3) -0.004(3)
O1 0.045(3) 0.020(3) 0.066(4) 0.000(3) 0.011(3) -0.011(3)
O2 0.090(6) 0.056(5) 0.072(5) 0.008(4) 0.018(4) 0.007(4)
O3 0.088(7) 0.053(6) 0.057(5) 0.011(5) -0.002(5) 0.015(5)
O4 0.069(4) 0.063(4) 0.077(4) 0.004(3) 0.012(3) 0.007(3)
O5 0.085(7) 0.067(7) 0.108(8) 0.003(6) 0.014(6) 0.000(6)
O6 0.104(6) 0.113(7) 0.095(6) 0.016(5) 0.010(5) 0.010(5)
O7 0.101(6) 0.084(6) 0.082(5) -0.024(5) -0.025(5) 0.027(5)
O8 0.069(4) 0.063(4) 0.077(4) 0.004(3) 0.012(3) 0.007(3)
O9 0.085(7) 0.067(7) 0.108(8) 0.003(6) 0.014(6) 0.000(6)
O10 0.088(7) 0.053(6) 0.057(5) 0.011(5) -0.002(5) 0.015(5)
O11 0.104(6) 0.113(7) 0.095(6) 0.016(5) 0.010(5) 0.010(5)
O12 0.101(6) 0.084(6) 0.082(5) -0.024(5) -0.025(5) 0.027(5)

loop_
_atom_type_symbol
_atom_type_description
_atom_type_scat_dispersion_real
_atom_type_scat_dispersion_imag
_atom_type_scat_source
C C 0.0033 0.0016 'International Tables Vol C Tables 4.2.6.8 and 6.1.1.4'
H H 0.0000 0.0000 'International Tables Vol C Tables 4.2.6.8 and 6.1.1.4'
Eu Eu -0.1578 3.6682 'International Tables Vol C Tables 4.2.6.8 and 6.1.1.4'
Mn Mn 0.3368 0.7283 'International Tables Vol C Tables 4.2.6.8 and 6.1.1.4'
N N 0.0061 0.0033 'International Tables Vol C Tables 4.2.6.8 and 6.1.1.4'
O O 0.0106 0.0060 'International Tables Vol C Tables 4.2.6.8 and 6.1.1.4'

loop_
_geom_angle_atom_site_label_1
_geom_angle_atom_site_label_2
_geom_angle_atom_site_label_3
_geom_angle
_geom_angle_site_symmetry_1
_geom_angle_site_symmetry_3
C1DA O6AA Mn2 122.8(4) . 1_455
O100 Eu1 O0AA 88.93(14) . .
O100 Eu1 O1AA 147.71(14) . .
O100 Eu1 N 75.60(15) . .
O100 Eu1 N0AA 137.90(14) . .
O100 Eu1 N1AA 63.23(14) . .
O Eu1 O100 78.48(14) . .
O Eu1 O0AA 151.19(14) . .
O Eu1 O1AA 125.65(13) . .
O Eu1 O101 88.03(14) . .
O Eu1 N 134.95(15) . .
O Eu1 N0AA 63.19(14) . .
O Eu1 N1AA 74.97(15) . .
O0AA Eu1 O1AA 77.30(13) . .
O0AA Eu1 N 63.87(14) . .
O0AA Eu1 N0AA 133.15(14) . .
O0AA Eu1 N1AA 76.23(15) . .
O1AA Eu1 N 72.12(14) . .
O1AA Eu1 N0AA 62.70(13) . .
O1AA Eu1 N1AA 137.74(14) . .
O101 Eu1 O100 127.08(13) . .
O101 Eu1 O0AA 79.01(14) . .
O101 Eu1 O1AA 79.20(13) . .
O101 Eu1 N 136.85(14) . .
O101 Eu1 N0AA 70.79(14) . .
O101 Eu1 N1AA 63.85(14) . .
O4AA Eu1 O100 77.64(13) . .
O4AA Eu1 O 74.79(14) . .
O4AA Eu1 O0AA 127.96(14) . .
O4AA Eu1 O1AA 87.98(13) . .
O4AA Eu1 O101 146.84(14) . .
O4AA Eu1 N 64.10(14) . .
O4AA Eu1 N0AA 76.14(14) . .
O4AA Eu1 N1AA 134.24(14) . .
N Eu1 N0AA 119.71(15) . .
N Eu1 N1AA 122.29(15) . .
N1AA Eu1 N0AA 117.97(15) . .
O6AA Mn2 O5AA 167.68(15) 1_655 .
O5BA Mn2 O6AA 93.20(15) 4_665 1_655
O5BA Mn2 O5AA 98.75(15) 4_665 .
O5BA Mn2 O9AA 86.34(18) 4_665 .
O5BA Mn2 O1BA 173.18(16) 4_665 .
O8AA Mn2 O6AA 89.42(16) . 1_655
O8AA Mn2 O5BA 98.71(17) . 4_665
O8AA Mn2 O5AA 85.86(16) . .
O8AA Mn2 O9AA 173.74(19) . .
O8AA Mn2 O1BA 85.14(17) . .
O9AA Mn2 O6AA 94.00(17) . 1_655
O9AA Mn2 O5AA 89.74(17) . .
O9AA Mn2 O1BA 90.21(19) . .
O1BA Mn2 O6AA 81.15(15) . 1_655
O1BA Mn2 O5AA 87.11(15) . .
O3AA Mn3 O0BA 83.06(16) . .
O3AA Mn3 O6BA 164.99(16) . 1_455
O0BA Mn3 O6BA 86.41(15) . 1_455
O2BA Mn3 O3AA 88.44(15) . .
O2BA Mn3 O0BA 96.73(17) . .
O2BA Mn3 O6BA 82.18(16) . 1_455
O3BA Mn3 O3AA 96.00(19) . .
O3BA Mn3 O0BA 83.61(19) . .
O3BA Mn3 O6BA 93.4(2) . 1_455
O3BA Mn3 O2BA 175.6(2) . .
O4BA Mn3 O3AA 99.5(2) . .
O4BA Mn3 O0BA 172.8(2) . .
O4BA Mn3 O6BA 92.2(2) . 1_455
O4BA Mn3 O2BA 90.1(2) . .
O4BA Mn3 O3BA 89.4(2) . .
C0DA O100 Eu1 126.3(4) . .
C7BA O Eu1 125.7(3) . .
C0AA O0AA Eu1 126.2(4) . .
C2DA O1AA Eu1 126.0(4) . .
C3CA O101 Eu1 125.0(4) . .
C7BA O3AA Mn3 128.8(4) . .
C8BA C6AA C3CA 123.4(5) . .
N1AA C6AA C8BA 122.9(5) . .
N1AA C6AA C3CA 113.7(5) . .
C4DA O5BA Mn2 131.9(4) . 4_566
C1DA O4AA Eu1 126.8(4) . .
C2DA O5AA Mn2 124.1(4) . .
N0AA C0BA C7BA 113.7(5) . .
N0AA C0BA C9CA 123.5(5) . .
C9CA C0BA C7BA 122.8(5) . .
C2BA N Eu1 120.5(4) . .
C4CA N Eu1 119.9(4) . .
C4CA N C2BA 119.3(5) . .
N C2BA C5DA 122.6(5) . .
N C2BA C0AA 115.4(5) . .
C5DA C2BA C0AA 121.9(5) . .
C0BA N0AA Eu1 120.4(4) . .
C0BA N0AA C0CA 117.6(5) . .
C0CA N0AA Eu1 121.2(4) . .
O C7BA C0BA 115.9(5) . .
O3AA C7BA O 124.8(5) . .
O3AA C7BA C0BA 119.3(5) . .
C6AA C8BA C4DA 120.0(5) . .
N0AA C0CA C2DA 113.2(5) . .
N0AA C0CA C2EA 123.3(5) . .
C2EA C0CA C2DA 123.4(5) . .
C6AA N1AA Eu1 121.0(4) . .
C6AA N1AA C3EA 117.4(5) . .
C3EA N1AA Eu1 121.5(4) . .
O101 C3CA C6AA 116.4(5) . .
O6BA C3CA O101 123.8(5) . .
O6BA C3CA C6AA 119.8(5) . .
N C4CA C5CA 122.2(5) . .
N C4CA C1DA 114.0(5) . .
C5CA C4CA C1DA 123.8(5) . .
C4CA C5CA C3DA 118.3(6) . .
C3EA C6CA C4DA 119.4(5) . .
O2AA C7CA C9CA 122.9(5) . .
O2AA C7CA C2EA 119.3(5) . .
C2EA C7CA C9CA 117.7(5) . .
C0BA C9CA C7CA 118.6(5) . .
O100 C0DA C3EA 115.0(5) . .
O7BA C0DA O100 125.6(5) . .
O7BA C0DA C3EA 119.4(5) . .
O6AA C1DA C4CA 121.0(5) . .
O4AA C1DA O6AA 123.9(5) . .
O4AA C1DA C4CA 115.0(5) . .
O1AA C2DA C0CA 116.3(5) . .
O5AA C2DA O1AA 125.0(5) . .
O5AA C2DA C0CA 118.7(5) . .
O7AA C3DA C5CA 118.1(5) . .
O7AA C3DA C5DA 122.4(5) . .
C5DA C3DA C5CA 119.5(5) . .
O5BA C4DA C8BA 121.9(5) . .
O5BA C4DA C6CA 121.8(5) . .
C6CA C4DA C8BA 116.3(5) . .
C2BA C5DA C3DA 117.9(5) . .
C3CA O6BA Mn3 129.8(4) . 1_655
C0CA C2EA C7CA 119.3(5) . .
N1AA C3EA C6CA 124.0(5) . .
N1AA C3EA C0DA 113.8(5) . .
C6CA C3EA C0DA 122.2(5) . .
O0AA C0AA C2BA 113.9(5) . .
O4CA C0AA O0AA 124.9(6) . .
O4CA C0AA C2BA 121.2(6) . .
O4 O8 O5 120(2) . 3_766

loop_
_geom_bond_atom_site_label_1
_geom_bond_atom_site_label_2
_geom_bond_distance
_geom_bond_site_symmetry_2
O6AA Mn2 2.266(4) 1_455
O6AA C1DA 1.257(7) .
Eu1 O100 2.444(4) .
Eu1 O 2.434(4) .
Eu1 O0AA 2.450(4) .
Eu1 O1AA 2.455(4) .
Eu1 O101 2.437(4) .
Eu1 O4AA 2.400(4) .
Eu1 N 2.497(5) .
Eu1 N0AA 2.564(5) .
Eu1 N1AA 2.516(5) .
Mn2 O6AA 2.266(4) 1_655
Mn2 O5BA 2.166(4) 4_665
Mn2 O5AA 2.266(4) .
Mn2 O8AA 2.161(5) .
Mn2 O9AA 2.166(5) .
Mn2 O1BA 2.231(4) .
Mn3 O3AA 2.223(4) .
Mn3 O0BA 2.231(4) .
Mn3 O6BA 2.237(4) 1_455
Mn3 O2BA 2.194(5) .
Mn3 O3BA 2.184(5) .
Mn3 O4BA 2.094(6) .
O100 C0DA 1.277(7) .
O C7BA 1.291(7) .
O0AA C0AA 1.283(7) .
O1AA C2DA 1.290(7) .
O2AA C7CA 1.356(7) .
O101 C3CA 1.269(7) .
O3AA C7BA 1.250(7) .
C6AA C8BA 1.388(8) .
C6AA N1AA 1.334(7) .
C6AA C3CA 1.519(8) .
O5BA Mn2 2.166(4) 4_566
O5BA C4DA 1.316(7) .
O4AA C1DA 1.243(7) .
O5AA C2DA 1.264(7) .
C0BA N0AA 1.330(8) .
C0BA C7BA 1.521(8) .
C0BA C9CA 1.403(8) .
N C2BA 1.361(7) .
N C4CA 1.339(7) .
C2BA C5DA 1.362(9) .
C2BA C0AA 1.513(8) .
N0AA C0CA 1.353(7) .
O7AA C3DA 1.329(7) .
C8BA C4DA 1.418(8) .
C0CA C2DA 1.506(8) .
C0CA C2EA 1.390(8) .
N1AA C3EA 1.348(7) .
C3CA O6BA 1.251(7) .
C4CA C5CA 1.362(8) .
C4CA C1DA 1.528(8) .
C5CA C3DA 1.415(8) .
C6CA C4DA 1.399(8) .
C6CA C3EA 1.381(8) .
C7CA C9CA 1.410(8) .
C7CA C2EA 1.396(8) .
C0DA O7BA 1.259(7) .
C0DA C3EA 1.514(8) .
C3DA C5DA 1.395(9) .
O6BA Mn3 2.237(4) 1_655
O4CA C0AA 1.242(7) .
O4 O8 1.47(3) .
O5 O8 1.64(3) 3_766
O6 O11 1.26(4) .
O7 O12 1.34(4) .
O8 O5 1.64(3) 3_766
O9 O9 1.47(7) 3_666
